data_2207715
loop_
_publ_author_name
'Usman, Hanapi'
'Jalaluddin, Muhammad N.'
' Hakim, Euis H.'
'Yana, S.'
'Yamin, Bohari M.'

_publ_section_title
;
 2',4'-Dihydroxy-5',6'-dimethoxychalcone
;
_journal_coeditor_code AT6060
_journal_issue 1
_journal_name_full 'Acta Crystallographica Section E'
_journal_page_first o209
_journal_page_last o211
_journal_paper_doi 10.1107/S160053680504047X
_journal_volume 62
_journal_year 2006
_chemical_formula_iupac 'C17 H16 O5'
_chemical_formula_moiety 'C17 H16 O5'
_chemical_formula_sum 'C17 H16 O5'
_chemical_formula_weight 300.30
_chemical_name_systematic
;
2',4'-Dihydroxy-5',6'-dimethoxychalcone
;
_space_group_IT_number 61
_symmetry_cell_setting orthorhombic
_symmetry_space_group_name_Hall '-P 2ac 2ab'
_symmetry_space_group_name_H-M 'P b c a'
_atom_sites_solution_hydrogens geom
_atom_sites_solution_primary direct
_atom_sites_solution_secondary difmap
_audit_creation_method SHELXL-97
_cell_angle_alpha 90.00
_cell_angle_beta 90.00
_cell_angle_gamma 90.00
_cell_formula_units_Z 8
_cell_length_a 12.360(2)
_cell_length_b 7.1688(14)
_cell_length_c 33.275(6)
_cell_measurement_reflns_used 3566
_cell_measurement_temperature 298(2)
_cell_measurement_theta_max 25.5
_cell_measurement_theta_min 2.0
_cell_volume 2948.4(9)
_computing_cell_refinement 'SAINT (Bruker, 2000)'
_computing_data_collection 'SMART (Bruker, 2000)'
_computing_data_reduction SAINT
_computing_molecular_graphics SHELXTL
_computing_publication_material
;
SHELXTL, PARST (Nardelli, 1995) and PLATON (Spek, 2003)
;
_computing_structure_refinement SHELXTL
_computing_structure_solution 'SHELXTL (Sheldrick, 1997)'
_diffrn_ambient_temperature 298(2)
_diffrn_detector_area_resol_mean 83.66
_diffrn_measured_fraction_theta_full 0.99
_diffrn_measured_fraction_theta_max 0.99
_diffrn_measurement_device_type
;
Bruker SMART APEX area-detector
;
_diffrn_measurement_method \w
_diffrn_radiation_monochromator graphite
_diffrn_radiation_source 'fine-focus sealed tube'
_diffrn_radiation_type MoK\a
_diffrn_radiation_wavelength 0.71073
_diffrn_reflns_av_R_equivalents 0.0320
_diffrn_reflns_av_sigmaI/netI 0.0237
_diffrn_reflns_limit_h_max 14
_diffrn_reflns_limit_h_min -14
_diffrn_reflns_limit_k_max 8
_diffrn_reflns_limit_k_min -8
_diffrn_reflns_limit_l_max 40
_diffrn_reflns_limit_l_min -33
_diffrn_reflns_number 14651
_diffrn_reflns_theta_full 25.5
_diffrn_reflns_theta_max 25.5
_diffrn_reflns_theta_min 2.0
_diffrn_standards_decay_% 0
_diffrn_standards_interval_time 0
_diffrn_standards_number 0
_exptl_absorpt_coefficient_mu 0.100
_exptl_absorpt_correction_T_max 0.981
_exptl_absorpt_correction_T_min 0.953
_exptl_absorpt_correction_type multi-scan
_exptl_absorpt_process_details '(SADABS; Bruker, 2000)'
_exptl_crystal_colour yellow
_exptl_crystal_density_diffrn 1.353
_exptl_crystal_density_method 'not measured'
_exptl_crystal_description block
_exptl_crystal_F_000 1264
_exptl_crystal_size_max 0.48
_exptl_crystal_size_mid 0.45
_exptl_crystal_size_min 0.19
_refine_diff_density_max 0.18
_refine_diff_density_min -0.15
_refine_ls_extinction_method none
_refine_ls_goodness_of_fit_ref 1.11
_refine_ls_hydrogen_treatment constr
_refine_ls_matrix_type full
_refine_ls_number_parameters 199
_refine_ls_number_reflns 2747
_refine_ls_number_restraints 0
_refine_ls_restrained_S_all 1.11
_refine_ls_R_factor_all 0.072
_refine_ls_R_factor_gt 0.053
_refine_ls_shift/su_max 0.000
_refine_ls_shift/su_mean 0.000
_refine_ls_structure_factor_coef Fsqd
_refine_ls_weighting_details 'calc w=1/[\s^2^(Fo^2^)+(0.0545P)^2^+0.9791P] where P=(Fo^2^+2Fc^2^)/3'
_refine_ls_weighting_scheme calc
_refine_ls_wR_factor_gt 0.121
_refine_ls_wR_factor_ref 0.130
_reflns_number_gt 2137
_reflns_number_total 2747
_reflns_threshold_expression I>2\s(I)
_cod_data_source_file at6060.cif
_cod_data_source_block I
_cod_depositor_comments
;
The following automatic conversions were performed:
'_symmetry_cell_setting' value 'Orthorhombic' changed to 'orthorhombic'
according to '/home/saulius/struct/CIF-dictionaries/cif_core.dic'
dictionary named 'cif_core.dic' version 2.4.1 from 2010-06-29.

Automatic conversion script
Id: cif_fix_enum 1527 2010-12-29 10:47:43Z saulius 

The following automatic conversions were performed:

'_symmetry_cell_setting' value 'Orthorhombic' changed to
'orthorhombic' according to
/home/saulius/struct/CIF-dictionaries/cif_core.dic dictionary named
'cif_core.dic' version 2.4.1 from 2010-06-29.

Automatic conversion script
Id: cif_fix_values 1715 2011-07-08 13:25:40Z adriana 
;
_cod_original_cell_volume 2948.3(10)
_cod_database_code 2207715
_cod_database_fobs_code 2207715

loop_
_symmetry_equiv_pos_as_xyz
'x, y, z'
'-x+1/2, -y, z+1/2'
'-x, y+1/2, -z+1/2'
'x+1/2, -y+1/2, -z'
'-x, -y, -z'
'x-1/2, y, -z-1/2'
'x, -y-1/2, z-1/2'
'-x-1/2, y-1/2, z'

loop_
_atom_site_label
_atom_site_fract_x
_atom_site_fract_y
_atom_site_fract_z
_atom_site_U_iso_or_equiv
_atom_site_adp_type
_atom_site_calc_flag
_atom_site_refinement_flags
_atom_site_occupancy
_atom_site_type_symbol
O1 0.18787(12) 0.0964(3) 0.36742(5) 0.0636(5) Uani d . 1 O
O2 0.52405(11) 0.1270(2) 0.38143(4) 0.0534(4) Uani d . 1 O
O3 0.60992(11) 0.2219(3) 0.45505(4) 0.0577(5) Uani d . 1 O
O4 0.47337(12) 0.2885(3) 0.51833(4) 0.0717(6) Uani d . 1 O
H4B 0.5396 0.2830 0.5175 0.108 Uiso calc R 1 H
O5 0.16773(11) 0.1899(2) 0.43929(5) 0.0591(5) Uani d . 1 O
H5B 0.1488 0.1546 0.4169 0.089 Uiso calc R 1 H
C2 0.30111(18) -0.0632(3) 0.22705(7) 0.0536(6) Uani d . 1 C
H2A 0.2350 -0.1197 0.2325 0.064 Uiso calc R 1 H
C3 0.3440(2) -0.0750(4) 0.18884(7) 0.0606(7) Uani d . 1 C
H3A 0.3075 -0.1414 0.1690 0.073 Uiso calc R 1 H
C4 0.4400(2) 0.0106(3) 0.18010(7) 0.0576(6) Uani d . 1 C
H4A 0.4685 0.0039 0.1543 0.069 Uiso calc R 1 H
C5 0.49407(19) 0.1066(3) 0.20968(7) 0.0552(6) Uani d . 1 C
H5A 0.5592 0.1654 0.2037 0.066 Uiso calc R 1 H
C6 0.45255(17) 0.1165(3) 0.24799(7) 0.0494(5) Uani d . 1 C
H6A 0.4904 0.1809 0.2678 0.059 Uiso calc R 1 H
C1 0.35465(16) 0.0314(3) 0.25750(6) 0.0428(5) Uani d . 1 C
C7 0.30642(17) 0.0404(3) 0.29747(6) 0.0457(5) Uani d . 1 C
H7A 0.2397 -0.0178 0.3005 0.055 Uiso calc R 1 H
C8 0.34651(17) 0.1216(3) 0.32986(6) 0.0480(5) Uani d . 1 C
H8A 0.4138 0.1794 0.3283 0.058 Uiso calc R 1 H
C9 0.28749(16) 0.1230(3) 0.36831(6) 0.0470(5) Uani d . 1 C
C1' 0.34106(16) 0.1603(3) 0.40662(6) 0.0419(5) Uani d . 1 C
C6' 0.45453(15) 0.1668(3) 0.41239(6) 0.0419(5) Uani d . 1 C
C5' 0.49921(16) 0.2141(3) 0.44887(6) 0.0461(5) Uani d . 1 C
C4' 0.43233(17) 0.2486(3) 0.48180(6) 0.0508(6) Uani d . 1 C
C3' 0.32199(16) 0.2408(4) 0.47744(6) 0.0523(6) Uani d . 1 C
H3B 0.2775 0.2660 0.4993 0.063 Uiso calc R 1 H
C2' 0.27679(16) 0.1961(3) 0.44104(6) 0.0449(5) Uani d . 1 C
C11 0.66396(19) 0.3645(5) 0.43294(7) 0.0740(8) Uani d . 1 C
H11A 0.7400 0.3608 0.4388 0.111 Uiso calc R 1 H
H11B 0.6353 0.4840 0.4404 0.111 Uiso calc R 1 H
H11C 0.6530 0.3447 0.4047 0.111 Uiso calc R 1 H
C10 0.5553(2) -0.0645(5) 0.37975(9) 0.0874(9) Uani d . 1 C
H10A 0.6037 -0.0833 0.3576 0.131 Uiso calc R 1 H
H10B 0.4921 -0.1409 0.3762 0.131 Uiso calc R 1 H
H10C 0.5909 -0.0983 0.4043 0.131 Uiso calc R 1 H

loop_
_atom_site_aniso_label
_atom_site_aniso_U_11
_atom_site_aniso_U_22
_atom_site_aniso_U_33
_atom_site_aniso_U_12
_atom_site_aniso_U_13
_atom_site_aniso_U_23
O1 0.0402(9) 0.0979(14) 0.0527(10) -0.0085(8) -0.0023(7) -0.0049(9)
O2 0.0430(8) 0.0768(12) 0.0403(8) 0.0004(8) 0.0073(6) -0.0037(7)
O3 0.0355(8) 0.0945(13) 0.0430(9) -0.0035(8) -0.0019(6) 0.0104(8)
O4 0.0476(9) 0.1305(17) 0.0369(8) -0.0046(10) -0.0006(7) -0.0042(9)
O5 0.0349(8) 0.0897(13) 0.0526(9) 0.0000(8) 0.0037(7) -0.0027(8)
C2 0.0517(13) 0.0544(14) 0.0546(14) -0.0120(11) -0.0028(10) -0.0007(11)
C3 0.0718(16) 0.0651(17) 0.0449(13) -0.0077(13) -0.0078(11) -0.0078(11)
C4 0.0701(15) 0.0585(15) 0.0442(13) 0.0018(13) 0.0054(11) 0.0004(11)
C5 0.0531(14) 0.0549(15) 0.0577(14) -0.0072(11) 0.0079(11) 0.0006(12)
C6 0.0471(12) 0.0525(13) 0.0488(12) -0.0054(10) -0.0013(10) -0.0044(11)
C1 0.0443(11) 0.0412(12) 0.0428(12) 0.0003(9) -0.0024(9) 0.0017(9)
C7 0.0415(11) 0.0471(13) 0.0483(13) -0.0030(10) -0.0004(9) 0.0021(10)
C8 0.0408(11) 0.0590(14) 0.0442(12) -0.0056(10) -0.0030(9) 0.0057(11)
C9 0.0391(12) 0.0545(14) 0.0473(12) -0.0019(10) -0.0014(9) 0.0019(10)
C1' 0.0396(11) 0.0478(13) 0.0384(11) -0.0008(9) 0.0020(9) 0.0049(9)
C6' 0.0387(11) 0.0526(13) 0.0343(10) 0.0017(9) 0.0049(8) 0.0061(9)
C5' 0.0351(11) 0.0638(15) 0.0394(11) -0.0010(10) 0.0011(9) 0.0083(10)
C4' 0.0465(12) 0.0708(16) 0.0351(11) -0.0029(11) -0.0014(10) 0.0054(10)
C3' 0.0428(12) 0.0748(16) 0.0393(12) 0.0001(11) 0.0091(9) 0.0015(11)
C2' 0.0348(11) 0.0548(14) 0.0451(12) 0.0010(9) 0.0028(9) 0.0069(10)
C11 0.0515(15) 0.116(2) 0.0543(15) -0.0231(15) 0.0008(12) 0.0133(15)
C10 0.080(2) 0.099(2) 0.083(2) 0.0330(18) 0.0161(16) -0.0099(18)

loop_
_atom_type_symbol
_atom_type_description
_atom_type_scat_dispersion_real
_atom_type_scat_dispersion_imag
_atom_type_scat_source
C C 0.0033 0.0016 'International Tables Vol C Tables 4.2.6.8 and 6.1.1.4'
H H 0.0000 0.0000 'International Tables Vol C Tables 4.2.6.8 and 6.1.1.4'
O O 0.0106 0.0060 'International Tables Vol C Tables 4.2.6.8 and 6.1.1.4'

loop_
_geom_angle_atom_site_label_1
_geom_angle_atom_site_label_2
_geom_angle_atom_site_label_3
_geom_angle
C6' O2 C10 113.48(19)
C5' O3 C11 114.54(18)
C4' O4 H4B 109.5
C2' O5 H5B 109.5
C3 C2 C1 121.3(2)
C3 C2 H2A 119.3
C1 C2 H2A 119.3
C4 C3 C2 120.1(2)
C4 C3 H3A 119.9
C2 C3 H3A 119.9
C3 C4 C5 119.6(2)
C3 C4 H4A 120.2
C5 C4 H4A 120.2
C4 C5 C6 120.5(2)
C4 C5 H5A 119.7
C6 C5 H5A 119.7
C5 C6 C1 120.8(2)
C5 C6 H6A 119.6
C1 C6 H6A 119.6
C2 C1 C6 117.59(19)
C2 C1 C7 119.51(19)
C6 C1 C7 122.90(19)
C8 C7 C1 127.6(2)
C8 C7 H7A 116.2
C1 C7 H7A 116.2
C7 C8 C9 121.7(2)
C7 C8 H8A 119.1
C9 C8 H8A 119.1
O1 C9 C1' 119.76(19)
O1 C9 C8 117.89(19)
C1' C9 C8 122.32(18)
C6' C1' C2' 116.09(18)
C6' C1' C9 124.96(18)
C2' C1' C9 118.95(18)
O2 C6' C5' 117.55(17)
O2 C6' C1' 120.79(18)
C5' C6' C1' 121.66(18)
C6' C5' O3 122.50(18)
C6' C5' C4' 119.92(19)
O3 C5' C4' 117.53(18)
O4 C4' C3' 118.56(19)
O4 C4' C5' 121.53(19)
C3' C4' C5' 119.9(2)
C2' C3' C4' 120.5(2)
C2' C3' H3B 119.7
C4' C3' H3B 119.7
O5 C2' C3' 116.89(18)
O5 C2' C1' 121.27(19)
C3' C2' C1' 121.83(19)
O3 C11 H11A 109.5
O3 C11 H11B 109.5
H11A C11 H11B 109.5
O3 C11 H11C 109.5
H11A C11 H11C 109.5
H11B C11 H11C 109.5
O2 C10 H10A 109.5
O2 C10 H10B 109.5
H10A C10 H10B 109.5
O2 C10 H10C 109.5
H10A C10 H10C 109.5
H10B C10 H10C 109.5

loop_
_geom_bond_atom_site_label_1
_geom_bond_atom_site_label_2
_geom_bond_distance
_geom_bond_publ_flag
O1 C9 1.246(2) yes
O2 C6' 1.371(2) yes
O2 C10 1.428(3) yes
O3 C5' 1.385(2) yes
O3 C11 1.426(3) yes
O4 C4' 1.348(2) yes
O4 H4B 0.8200 ?
O5 C2' 1.350(2) yes
O5 H5B 0.8200 ?
C2 C3 1.380(3) ?
C2 C1 1.387(3) ?
C2 H2A 0.9300 ?
C3 C4 1.367(3) ?
C3 H3A 0.9300 ?
C4 C5 1.375(3) ?
C4 H4A 0.9300 ?
C5 C6 1.376(3) ?
C5 H5A 0.9300 ?
C6 C1 1.392(3) ?
C6 H6A 0.9300 ?
C1 C7 1.459(3) ?
C7 C8 1.321(3) yes
C7 H7A 0.9300 ?
C8 C9 1.473(3) ?
C8 H8A 0.9300 ?
C9 C1' 1.461(3) ?
C1' C6' 1.416(3) ?
C1' C2' 1.417(3) ?
C6' C5' 1.376(3) ?
C5' C4' 1.395(3) ?
C4' C3' 1.373(3) ?
C3' C2' 1.372(3) ?
C3' H3B 0.9300 ?
C11 H11A 0.9600 ?
C11 H11B 0.9600 ?
C11 H11C 0.9600 ?
C10 H10A 0.9600 ?
C10 H10B 0.9600 ?
C10 H10C 0.9600 ?

loop_
_geom_hbond_atom_site_label_D
_geom_hbond_atom_site_label_H
_geom_hbond_atom_site_label_A
_geom_hbond_site_symmetry_A
_geom_hbond_distance_DH
_geom_hbond_distance_HA
_geom_hbond_distance_DA
_geom_hbond_angle_DHA
_geom_hbond_publ_flag
O4 H4B O3 1_555 0.82 2.29 2.741(2) 115 yes
O5 H5B O1 1_555 0.82 1.77 2.496(2) 147 yes
C7 H7A O1 1_555 0.93 2.46 2.780(3) 100 yes
C8 H8A O2 1_555 0.93 2.26 2.786(3) 115 yes
C11 H11C O2 1_555 0.96 2.36 2.971(3) 121 yes
O4 H4B O5 4_556 0.82 2.15 2.790(2) 135 yes
C3' H3B O3 4_456 0.93 2.57 3.462(3) 161 yes
C11 H11B O4 5_666 0.96 2.52 3.420(4) 156 yes

loop_
_geom_torsion_atom_site_label_1
_geom_torsion_atom_site_label_2
_geom_torsion_atom_site_label_3
_geom_torsion_atom_site_label_4
_geom_torsion
_geom_torsion_publ_flag
C1 C2 C3 C4 -1.4(4) ?
C2 C3 C4 C5 0.7(4) ?
C3 C4 C5 C6 0.3(4) ?
C4 C5 C6 C1 -0.7(4) ?
C3 C2 C1 C6 1.0(3) ?
C3 C2 C1 C7 -180.0(2) ?
C5 C6 C1 C2 0.0(3) ?
C5 C6 C1 C7 -179.0(2) ?
C2 C1 C7 C8 179.0(2) ?
C6 C1 C7 C8 -2.0(4) ?
C1 C7 C8 C9 178.7(2) ?
C7 C8 C9 O1 -20.8(3) ?
C7 C8 C9 C1' 161.3(2) ?
O1 C9 C1' C6' 170.7(2) ?
C8 C9 C1' C6' -11.5(3) ?
O1 C9 C1' C2' -10.3(3) ?
C8 C9 C1' C2' 167.6(2) ?
C10 O2 C6' C5' 88.5(3) ?
C10 O2 C6' C1' -92.0(3) yes
C2' C1' C6' O2 177.39(19) ?
C9 C1' C6' O2 -3.6(3) ?
C2' C1' C6' C5' -3.1(3) ?
C9 C1' C6' C5' 175.9(2) ?
O2 C6' C5' O3 -0.2(3) ?
C1' C6' C5' O3 -179.7(2) ?
O2 C6' C5' C4' -177.4(2) ?
C1' C6' C5' C4' 3.1(3) ?
C11 O3 C5' C6' 65.9(3) ?
C11 O3 C5' C4' -116.8(2) yes
C6' C5' C4' O4 177.5(2) ?
O3 C5' C4' O4 0.2(3) ?
C6' C5' C4' C3' -2.0(4) ?
O3 C5' C4' C3' -179.3(2) ?
O4 C4' C3' C2' -178.4(2) ?
C5' C4' C3' C2' 1.1(4) ?
C4' C3' C2' O5 179.5(2) ?
C4' C3' C2' C1' -1.3(4) ?
C6' C1' C2' O5 -178.6(2) ?
C9 C1' C2' O5 2.3(3) ?
C6' C1' C2' C3' 2.3(3) ?
C9 C1' C2' C3' -176.8(2) ?

loop_
_cod_related_entry_id
_cod_related_entry_database
_cod_related_entry_code
1 ChemSpider 30654904
